data_4325061
loop_
_publ_author_name
'Ross S. Forgan'
'Benjamin D. Roach'
'Peter A. Wood'
'Fraser J. White'
'John Campbell'
'David K. Henderson'
'Eduardo Kamenetzky'
'Fiona E. McAllister'
'Simon Parsons'
'Elna Pidcock'
'Patricia Richardson'
'Ronald M. Swart'
'Peter A. Tasker'

_publ_contact_author_email f.j.white@sms.ed.ac.uk
_publ_contact_author_name 'Fraser J. White'
_publ_section_title
;
 Using the Outer Coordination Sphere to Tune the Strength of Metal
 Extractants
;
_journal_name_full 'Inorganic Chemistry'
_journal_page_first 4515
_journal_page_last 4522
_journal_paper_doi 10.1021/ic200154y
_journal_volume 50
_journal_year 2011
_chemical_compound_source 'Ross Forgan'
_chemical_formula_moiety 'C7 H6 Br N O2'
_chemical_formula_sum 'C7 H6 Br N O2'
_chemical_formula_weight 216.04
_chemical_name_systematic
; 
 ? 
;
_space_group_IT_number 14
_symmetry_cell_setting monoclinic
_symmetry_space_group_name_Hall '-P 2ybc'
_symmetry_space_group_name_H-M 'P 1 21/c 1'
_atom_sites_solution_hydrogens geom
_atom_sites_solution_primary direct
_atom_sites_solution_secondary difmap
_audit_creation_method SHELXL-97
_cell_angle_alpha 90.00
_cell_angle_beta 91.832(2)
_cell_angle_gamma 90.00
_cell_formula_units_Z 4
_cell_length_a 13.2519(4)
_cell_length_b 3.96160(10)
_cell_length_c 14.4954(5)
_cell_measurement_reflns_used 4732
_cell_measurement_temperature 293(2)
_cell_measurement_theta_max 27.16
_cell_measurement_theta_min 2.812
_cell_volume 760.60(4)
_computing_cell_refinement Saint
_computing_data_reduction Saint
_computing_molecular_graphics Shelxp
_computing_publication_material 'Platon, encifer'
_computing_structure_refinement 'SHELXL-97 (Sheldrick, 1997)'
_computing_structure_solution 'Shelxs Sheldrick'
_diffrn_ambient_temperature 293(2)
_diffrn_measured_fraction_theta_full 0.999
_diffrn_measured_fraction_theta_max 0.999
_diffrn_measurement_device_type 'Bruker Smart Apex CCD'
_diffrn_measurement_method 'Phi and Omega Scans'
_diffrn_radiation_monochromator graphite
_diffrn_radiation_source 'fine-focus sealed tube'
_diffrn_radiation_type MoK\a
_diffrn_radiation_wavelength 0.71073
_diffrn_reflns_av_R_equivalents 0.0427
_diffrn_reflns_av_sigmaI/netI 0.0263
_diffrn_reflns_limit_h_max 16
_diffrn_reflns_limit_h_min -16
_diffrn_reflns_limit_k_max 4
_diffrn_reflns_limit_k_min -4
_diffrn_reflns_limit_l_max 18
_diffrn_reflns_limit_l_min -18
_diffrn_reflns_number 10107
_diffrn_reflns_theta_full 27.51
_diffrn_reflns_theta_max 26.37
_diffrn_reflns_theta_min 2.81
_exptl_absorpt_coefficient_mu 5.348
_exptl_absorpt_correction_T_max 0.3059
_exptl_absorpt_correction_T_min 0.1583
_exptl_absorpt_correction_type multi-scan
_exptl_absorpt_process_details SADABS
_exptl_crystal_colour colourless
_exptl_crystal_density_diffrn 1.887
_exptl_crystal_description lath
_exptl_crystal_F_000 424
_exptl_crystal_recrystallization_method 'Slow evaporation of toluene solution'
_exptl_crystal_size_max 0.89
_exptl_crystal_size_mid 0.24
_exptl_crystal_size_min 0.22
_refine_diff_density_max 0.669
_refine_diff_density_min -0.289
_refine_diff_density_rms 0.070
_refine_ls_extinction_method none
_refine_ls_goodness_of_fit_ref 1.128
_refine_ls_hydrogen_treatment mixed
_refine_ls_matrix_type full
_refine_ls_number_parameters 106
_refine_ls_number_reflns 1548
_refine_ls_number_restraints 2
_refine_ls_restrained_S_all 1.128
_refine_ls_R_factor_all 0.0430
_refine_ls_R_factor_gt 0.0362
_refine_ls_shift/su_max 0.001
_refine_ls_shift/su_mean 0.000
_refine_ls_structure_factor_coef Fsqd
_refine_ls_weighting_details 'calc w=1/[\s^2^(Fo^2^)+(0.0330P)^2^+0.6517P] where P=(Fo^2^+2Fc^2^)/3'
_refine_ls_weighting_scheme calc
_refine_ls_wR_factor_gt 0.0813
_refine_ls_wR_factor_ref 0.0838
_reflns_number_gt 1357
_reflns_number_total 1548
_reflns_threshold_expression >2sigma(I)
_cod_data_source_file ic200154y_si_003_10.cif
_cod_data_source_block pt7044
_cod_original_sg_symbol_H-M 'P 21/c'
_cod_database_code 4325061

loop_
_symmetry_equiv_pos_as_xyz
'x, y, z'
'-x, y+1/2, -z+1/2'
'-x, -y, -z'
'x, -y-1/2, z-1/2'

loop_
_atom_site_label
_atom_site_type_symbol
_atom_site_fract_x
_atom_site_fract_y
_atom_site_fract_z
_atom_site_U_iso_or_equiv
_atom_site_adp_type
_atom_site_occupancy
_atom_site_symmetry_multiplicity
_atom_site_calc_flag
_atom_site_refinement_flags
C1 C 0.7807(2) 0.5169(8) 0.5588(2) 0.0443(7) Uani 1 1 d .
O1 O 0.85164(17) 0.4753(7) 0.49493(16) 0.0568(6) Uani 1 1 d D
H1 H 0.9067(19) 0.554(12) 0.515(3) 0.085 Uiso 1 1 d D
N2 N 0.9743(2) 0.7654(8) 0.6124(2) 0.0532(7) Uani 1 1 d .
C2 C 0.8019(3) 0.6752(8) 0.6437(2) 0.0458(7) Uani 1 1 d .
O2 O 1.0654(2) 0.9034(8) 0.64601(18) 0.0677(7) Uani 1 1 d D
H2 H 1.103(3) 0.842(13) 0.604(3) 0.102 Uiso 1 1 d D
C3 C 0.7246(3) 0.7108(9) 0.7060(2) 0.0557(9) Uani 1 1 d .
H3 H 0.7378 0.8162 0.7624 0.067 Uiso 1 1 calc R
C4 C 0.6288(3) 0.5914(11) 0.6848(3) 0.0604(10) Uani 1 1 d .
H4 H 0.5780 0.6166 0.7270 0.072 Uiso 1 1 calc R
C5 C 0.6081(3) 0.4347(10) 0.6012(3) 0.0563(9) Uani 1 1 d .
H5 H 0.5435 0.3540 0.5870 0.068 Uiso 1 1 calc R
Br6 Br 0.65673(3) 0.19672(10) 0.42270(2) 0.05897(16) Uani 1 1 d .
C6 C 0.6837(2) 0.3992(9) 0.5392(2) 0.0465(7) Uani 1 1 d .
C21 C 0.9018(3) 0.8077(9) 0.6676(2) 0.0506(8) Uani 1 1 d .
H21 H 0.9130 0.9227 0.7229 0.061 Uiso 1 1 calc R

loop_
_atom_site_aniso_label
_atom_site_aniso_U_11
_atom_site_aniso_U_22
_atom_site_aniso_U_33
_atom_site_aniso_U_23
_atom_site_aniso_U_13
_atom_site_aniso_U_12
C1 0.0454(17) 0.0428(18) 0.0447(17) 0.0085(14) 0.0035(14) 0.0067(14)
O1 0.0450(13) 0.0758(18) 0.0501(13) -0.0107(12) 0.0087(11) -0.0039(12)
N2 0.0478(16) 0.0609(19) 0.0508(16) -0.0023(13) -0.0018(13) -0.0034(13)
C2 0.0485(18) 0.0443(18) 0.0448(17) 0.0077(14) 0.0047(14) 0.0087(14)
O2 0.0530(15) 0.088(2) 0.0624(16) -0.0208(15) 0.0060(12) -0.0148(14)
C3 0.065(2) 0.056(2) 0.0468(18) 0.0067(16) 0.0108(16) 0.0116(17)
C4 0.051(2) 0.071(3) 0.060(2) 0.0147(19) 0.0171(17) 0.0130(19)
C5 0.0442(18) 0.061(2) 0.064(2) 0.0157(18) 0.0030(16) 0.0066(16)
Br6 0.0582(2) 0.0569(3) 0.0613(3) -0.00018(17) -0.00740(16) -0.00213(17)
C6 0.0481(18) 0.0452(19) 0.0460(17) 0.0074(14) -0.0002(14) 0.0039(14)
C21 0.058(2) 0.0490(19) 0.0450(17) -0.0024(15) -0.0004(15) 0.0035(16)

loop_
_atom_type_symbol
_atom_type_description
_atom_type_scat_dispersion_real
_atom_type_scat_dispersion_imag
_atom_type_scat_source
C C 0.0033 0.0016 'International Tables Vol C Tables 4.2.6.8 and 6.1.1.4'
H H 0.0000 0.0000 'International Tables Vol C Tables 4.2.6.8 and 6.1.1.4'
N N 0.0061 0.0033 'International Tables Vol C Tables 4.2.6.8 and 6.1.1.4'
O O 0.0106 0.0060 'International Tables Vol C Tables 4.2.6.8 and 6.1.1.4'
Br Br -0.2901 2.4595 'International Tables Vol C Tables 4.2.6.8 and 6.1.1.4'

loop_
_geom_angle_atom_site_label_1
_geom_angle_atom_site_label_2
_geom_angle_atom_site_label_3
_geom_angle
O1 C1 C6 118.7(3)
O1 C1 C2 122.2(3)
C6 C1 C2 119.2(3)
C1 O1 H1 109(3)
C21 N2 O2 112.8(3)
C3 C2 C1 119.0(3)
C3 C2 C21 119.4(3)
C1 C2 C21 121.7(3)
N2 O2 H2 99(4)
C4 C3 C2 120.7(4)
C4 C3 H3 119.7
C2 C3 H3 119.7
C3 C4 C5 120.3(3)
C3 C4 H4 119.8
C5 C4 H4 119.8
C6 C5 C4 119.4(4)
C6 C5 H5 120.3
C4 C5 H5 120.3
C5 C6 C1 121.5(3)
C5 C6 Br6 120.4(3)
C1 C6 Br6 118.2(2)
N2 C21 C2 119.9(3)
N2 C21 H21 120.1
C2 C21 H21 120.1

loop_
_geom_bond_atom_site_label_1
_geom_bond_atom_site_label_2
_geom_bond_distance
C1 O1 1.350(4)
C1 C6 1.388(5)
C1 C2 1.402(5)
O1 H1 0.837(10)
N2 C21 1.281(4)
N2 O2 1.399(4)
C2 C3 1.394(5)
C2 C21 1.456(5)
O2 H2 0.836(10)
C3 C4 1.380(6)
C3 H3 0.9300
C4 C5 1.382(6)
C4 H4 0.9300
C5 C6 1.375(5)
C5 H5 0.9300
Br6 C6 1.893(3)
C21 H21 0.9300

loop_
_cod_related_entry_id
_cod_related_entry_database
_cod_related_entry_code
1 ChemSpider 28294305
